data_4126018
loop_
_publ_author_name
'Wang, Shuai'
'McCrea-Hendrick, Madison L'
'Weinstein, Cory M.'
'Caputo, Christine A.'
'Hoppe, Elke'
'Fettinger, James C.'
'Olmstead, Marilyn M.'
'Power, Philip P.'

_publ_section_title
;
 Tin(II) Hydrides as Intermediates in Rearrangements of Tin(II) Alkyl
 Derivatives.
;
_journal_name_full 'Journal of the American Chemical Society'
_journal_paper_doi 10.1021/jacs.7b02271
_journal_year 2017
_chemical_absolute_configuration ad
_chemical_formula_moiety '2(C43 H58 Sn)'
_chemical_formula_sum 'C86 H116 Sn2'
_chemical_formula_weight 1387.16
_space_group_crystal_system monoclinic
_space_group_IT_number 5
_space_group_name_Hall 'C 2y'
_space_group_name_H-M_alt 'C 1 2 1'
_symmetry_space_group_name_Hall 'C 2y'
_symmetry_space_group_name_H-M 'C 1 2 1'
_atom_sites_solution_hydrogens geom
_audit_creation_method SHELXL-2016/6
_cell_angle_alpha 90
_cell_angle_beta 111.533(3)
_cell_angle_gamma 90
_cell_formula_units_Z 4
_cell_length_a 33.420(7)
_cell_length_b 9.660(2)
_cell_length_c 24.843(5)
_cell_measurement_reflns_used 9830
_cell_measurement_temperature 90(2)
_cell_measurement_theta_max 27.55
_cell_measurement_theta_min 2.48
_cell_volume 7460(3)
_computing_cell_refinement 'SAINT (8.34a) (Bruker, 2013)'
_computing_data_collection 'Apex2 (2014.9-1) (Bruker, 2014)'
_computing_data_reduction 'SAINT (8.34a) (Bruker, 2013)'
_computing_molecular_graphics 'Bruker SHELXTL'
_computing_publication_material 'Bruker SHELXTL'
_computing_structure_refinement 'SHELXL-2016/6 (Sheldrick, 2016)'
_computing_structure_solution 'SHELXT (Sheldrick, 2014)'
_diffrn_ambient_temperature 90(2)
_diffrn_measured_fraction_theta_full 0.999
_diffrn_measured_fraction_theta_max 0.999
_diffrn_measurement_device_type 'Bruker APEX-II CCD'
_diffrn_measurement_method '\f and \w scans'
_diffrn_radiation_type MoK\a
_diffrn_radiation_wavelength 0.71073
_diffrn_reflns_av_R_equivalents 0.0273
_diffrn_reflns_av_unetI/netI 0.0395
_diffrn_reflns_Laue_measured_fraction_full 0.999
_diffrn_reflns_Laue_measured_fraction_max 0.999
_diffrn_reflns_limit_h_max 43
_diffrn_reflns_limit_h_min -43
_diffrn_reflns_limit_k_max 12
_diffrn_reflns_limit_k_min -12
_diffrn_reflns_limit_l_max 32
_diffrn_reflns_limit_l_min -32
_diffrn_reflns_number 33585
_diffrn_reflns_point_group_measured_fraction_full 1.000
_diffrn_reflns_point_group_measured_fraction_max 1.000
_diffrn_reflns_theta_full 25.242
_diffrn_reflns_theta_max 27.499
_diffrn_reflns_theta_min 1.762
_diffrn_source SealedTube
_exptl_absorpt_coefficient_mu 0.712
_exptl_absorpt_correction_T_max 0.9074
_exptl_absorpt_correction_T_min 0.8136
_exptl_absorpt_correction_type multi-scan
_exptl_absorpt_process_details 'SADABS 2014/5 (Sheldrick, 2014)'
_exptl_crystal_colour Red
_exptl_crystal_density_diffrn 1.235
_exptl_crystal_description Rod
_exptl_crystal_F_000 2928
_exptl_crystal_size_max 0.351
_exptl_crystal_size_mid 0.105
_exptl_crystal_size_min 0.095
_refine_diff_density_max 1.518
_refine_diff_density_min -1.506
_refine_diff_density_rms 0.096
_refine_ls_abs_structure_details
; 
 Refined as an inversion twin. 
;
_refine_ls_abs_structure_Flack 0.30(3)
_refine_ls_extinction_method none
_refine_ls_goodness_of_fit_ref 1.019
_refine_ls_hydrogen_treatment constr
_refine_ls_matrix_type full
_refine_ls_number_parameters 893
_refine_ls_number_reflns 17175
_refine_ls_number_restraints 101
_refine_ls_restrained_S_all 1.025
_refine_ls_R_factor_all 0.0653
_refine_ls_R_factor_gt 0.0579
_refine_ls_shift/su_max 0.001
_refine_ls_shift/su_mean 0.000
_refine_ls_structure_factor_coef Fsqd
_refine_ls_weighting_details 'w=1/[\s^2^(Fo^2^)+(0.0711P)^2^+22.0566P] where P=(Fo^2^+2Fc^2^)/3'
_refine_ls_weighting_scheme calc
_refine_ls_wR_factor_gt 0.1397
_refine_ls_wR_factor_ref 0.1455
_reflns_Friedel_coverage 0.888
_reflns_Friedel_fraction_full 1.000
_reflns_Friedel_fraction_max 1.000
_reflns_number_gt 15283
_reflns_number_total 17175
_reflns_threshold_expression 'I > 2\s(I)'
_cod_data_source_file ja7b02271_si_002.cif
_cod_data_source_block MMH93FMI
_cod_depositor_comments
;
The following automatic conversions were performed:

'_exptl_absorpt_correction_type' value 'Multi-scan' changed to
'multi-scan' according to
/home/data/users/saulius/crontab/automatic-downloads/rss-feeds/ACS/lib/dictionaries/cif_core.dic
dictionary named 'cif_core.dic' version 2.4.2 from 2011-04-26.

Automatic conversion script
Id: cif_fix_values 4973 2017-02-22 13:04:09Z antanas 
;
_cod_original_cell_volume 7461(3)
_cod_database_code 4126018
_shelx_shelxl_version_number 2016/6
_shelx_space_group_comment
; 
The symmetry employed for this shelxl refinement is uniquely defined 
by the following loop, which should always be used as a source of 
symmetry information in preference to the above space-group names. 
They are only intended as comments. 
;
_shelx_estimated_absorpt_t_min 0.788
_shelx_estimated_absorpt_t_max 0.935

loop_
_space_group_symop_operation_xyz
'x, y, z'
'-x, y, -z'
'x+1/2, y+1/2, z'
'-x+1/2, y+1/2, -z'

loop_
_atom_site_label
_atom_site_type_symbol
_atom_site_fract_x
_atom_site_fract_y
_atom_site_fract_z
_atom_site_U_iso_or_equiv
_atom_site_adp_type
_atom_site_occupancy
_atom_site_site_symmetry_order
_atom_site_calc_flag
_atom_site_refinement_flags_posn
_atom_site_refinement_flags_adp
_atom_site_refinement_flags_occupancy
_atom_site_disorder_assembly
_atom_site_disorder_group
Sn1 Sn 0.15112(2) 0.79267(5) 0.98184(2) 0.0499(3) Uani 1 1 d . . . . .
C1 C 0.09962(17) 0.6475(5) 0.9359(2) 0.0198(10) Uani 1 1 d . . . . .
C2 C 0.09631(18) 0.5183(6) 0.9603(2) 0.0214(11) Uani 1 1 d . . . . .
C3 C 0.0672(2) 0.4198(6) 0.9267(3) 0.0258(12) Uani 1 1 d . . . . .
H3 H 0.064858 0.332633 0.942949 0.031 Uiso 1 1 calc R U . . .
C4 C 0.0417(2) 0.4487(6) 0.8693(3) 0.0289(13) Uani 1 1 d . . . . .
H4 H 0.021643 0.381958 0.846791 0.035 Uiso 1 1 calc R U . . .
C5 C 0.0456(2) 0.5750(7) 0.8453(3) 0.0281(13) Uani 1 1 d . . . . .
H5 H 0.028499 0.593642 0.805969 0.034 Uiso 1 1 calc R U . . .
C6 C 0.07434(18) 0.6751(6) 0.8781(3) 0.0225(11) Uani 1 1 d . . . . .
C7 C 0.12490(18) 0.4948(6) 1.0216(3) 0.0244(12) Uani 1 1 d . . . . .
C8 C 0.1700(2) 0.4794(7) 1.0355(3) 0.0381(16) Uani 1 1 d D . . . .
C9 C 0.1969(2) 0.4759(8) 1.0936(4) 0.054(2) Uani 1 1 d . . . . .
H9 H 0.226945 0.463874 1.103176 0.064 Uiso 1 1 calc DR U . . .
C10 C 0.1813(3) 0.4893(8) 1.1381(4) 0.049(2) Uani 1 1 d . . . . .
C11 C 0.1380(2) 0.4978(8) 1.1234(3) 0.0387(17) Uani 1 1 d . . . . .
H11 H 0.126993 0.502154 1.153612 0.046 Uiso 1 1 calc R U . . .
C12 C 0.10884(18) 0.5004(6) 1.0665(3) 0.0243(12) Uani 1 1 d . . . . .
C13 C 0.1937(4) 0.4614(14) 0.9951(6) 0.024(4) Uani 0.4 1 d D U P A 1
H13 H 0.175111 0.496906 0.956119 0.028 Uiso 0.4 1 calc R U P A 1
C14 C 0.2365(5) 0.5311(19) 1.0125(9) 0.042(4) Uani 0.4 1 d D U P A 1
H14A H 0.257845 0.477189 1.043105 0.063 Uiso 0.4 1 calc R U P A 1
H14B H 0.234429 0.624249 1.026962 0.063 Uiso 0.4 1 calc R U P A 1
H14C H 0.245154 0.537657 0.979005 0.063 Uiso 0.4 1 calc R U P A 1
C15 C 0.1964(5) 0.3060(15) 0.9916(8) 0.036(4) Uani 0.4 1 d D . P A 1
H15A H 0.226448 0.276690 1.010358 0.054 Uiso 0.4 1 calc R U P A 1
H15B H 0.185693 0.277445 0.950881 0.054 Uiso 0.4 1 calc R U P A 1
H15C H 0.178951 0.263007 1.011169 0.054 Uiso 0.4 1 calc R U P A 1
C13B C 0.1830(4) 0.4292(13) 0.9837(6) 0.041(3) Uani 0.6 1 d D U P A 2
H13B H 0.163218 0.479562 0.948926 0.049 Uiso 0.6 1 calc R U P A 2
C14B C 0.2286(4) 0.4663(18) 0.9868(8) 0.060(4) Uani 0.6 1 d D U P A 2
H14D H 0.230036 0.565515 0.979474 0.090 Uiso 0.6 1 calc R U P A 2
H14E H 0.235347 0.413270 0.957585 0.090 Uiso 0.6 1 calc R U P A 2
H14F H 0.249446 0.443745 1.025359 0.090 Uiso 0.6 1 calc R U P A 2
C15B C 0.1749(5) 0.2756(13) 0.9688(7) 0.052(4) Uani 0.6 1 d D . P A 2
H15D H 0.154559 0.265904 0.928856 0.077 Uiso 0.6 1 calc R U P A 2
H15E H 0.162826 0.232340 0.995167 0.077 Uiso 0.6 1 calc R U P A 2
H15F H 0.202071 0.230226 0.972866 0.077 Uiso 0.6 1 calc R U P A 2
C16 C 0.2117(3) 0.4924(11) 1.2021(5) 0.079(4) Uani 1 1 d . . . . .
H16 H 0.190989 0.515560 1.221342 0.095 Uiso 0.52 1 calc R U P B 1
H16B H 0.199811 0.547197 1.226973 0.095 Uiso 0.48 1 calc R U P C 2
C17 C 0.2401(7) 0.597(2) 1.2210(9) 0.078(6) Uani 0.52 1 d . U P D 1
H17A H 0.241382 0.627215 1.259289 0.118 Uiso 0.52 1 calc R U P D 1
H17B H 0.230984 0.674981 1.193860 0.118 Uiso 0.52 1 calc R U P D 1
H17C H 0.268648 0.565761 1.223615 0.118 Uiso 0.52 1 calc R U P D 1
C17B C 0.2619(6) 0.563(3) 1.2011(8) 0.075(6) Uani 0.48 1 d D U P D 2
H17D H 0.283889 0.560091 1.240217 0.113 Uiso 0.48 1 calc DR U P D 2
H17E H 0.257432 0.659256 1.187572 0.113 Uiso 0.48 1 calc DR U P D 2
H17F H 0.271542 0.508124 1.174937 0.113 Uiso 0.48 1 calc DR U P D 2
C18 C 0.2244(3) 0.3542(12) 1.2238(4) 0.070(3) Uani 1 1 d . . . . .
H18A H 0.239498 0.309745 1.201309 0.106 Uiso 1 1 calc R U . . .
H18B H 0.198741 0.300008 1.220353 0.106 Uiso 1 1 calc R U . . .
H18C H 0.243479 0.358943 1.264586 0.106 Uiso 1 1 calc R U . . .
C19 C 0.06088(19) 0.5019(6) 1.0547(2) 0.0244(12) Uani 1 1 d . . . . .
H19 H 0.045415 0.520904 1.012586 0.029 Uiso 1 1 calc R U . . .
C20 C 0.0475(2) 0.6142(7) 1.0890(4) 0.0417(17) Uani 1 1 d . . . . .
H20A H 0.060420 0.593601 1.130509 0.062 Uiso 1 1 calc R U . . .
H20B H 0.016136 0.615511 1.076923 0.062 Uiso 1 1 calc R U . . .
H20C H 0.057591 0.704815 1.081499 0.062 Uiso 1 1 calc R U . . .
C21 C 0.0468(2) 0.3576(7) 1.0679(3) 0.0331(14) Uani 1 1 d . . . . .
H21A H 0.052498 0.288578 1.042725 0.050 Uiso 1 1 calc R U . . .
H21B H 0.015943 0.358945 1.060847 0.050 Uiso 1 1 calc R U . . .
H21C H 0.062944 0.333863 1.108454 0.050 Uiso 1 1 calc R U . . .
C22 C 0.08174(19) 0.8121(6) 0.8544(3) 0.0271(12) Uani 1 1 d . . . . .
C23 C 0.0589(2) 0.9307(7) 0.8590(3) 0.0318(14) Uani 1 1 d . . . . .
C24 C 0.0693(2) 1.0580(7) 0.8411(3) 0.0440(18) Uani 1 1 d . . . . .
H24 H 0.053637 1.137784 0.844045 0.053 Uiso 1 1 calc R U . . .
C25 C 0.1017(3) 1.0729(9) 0.8191(4) 0.055(2) Uani 1 1 d D . . . .
C26 C 0.1232(2) 0.9539(9) 0.8141(4) 0.051(2) Uani 1 1 d . . . . .
H26 H 0.144977 0.961753 0.798178 0.062 Uiso 1 1 calc R U . . .
C27 C 0.1146(2) 0.8226(8) 0.8314(3) 0.0361(15) Uani 1 1 d . . . . .
C28 C 0.0208(2) 0.9180(7) 0.8787(3) 0.0332(14) Uani 1 1 d . . . . .
H28 H 0.026523 0.838573 0.906334 0.040 Uiso 1 1 calc R U . . .
C29 C -0.0201(2) 0.8857(7) 0.8268(3) 0.0403(16) Uani 1 1 d . . . . .
H29A H -0.044875 0.885809 0.838961 0.060 Uiso 1 1 calc R U . . .
H29B H -0.017426 0.794405 0.811204 0.060 Uiso 1 1 calc R U . . .
H29C H -0.024298 0.956116 0.796783 0.060 Uiso 1 1 calc R U . . .
C30 C 0.0127(3) 1.0457(8) 0.9088(4) 0.0461(18) Uani 1 1 d . . . . .
H30A H 0.006851 1.125027 0.882471 0.069 Uiso 1 1 calc R U . . .
H30B H 0.038066 1.065008 0.943483 0.069 Uiso 1 1 calc R U . . .
H30C H -0.012205 1.029499 0.919979 0.069 Uiso 1 1 calc R U . . .
C31 C 0.1149(4) 1.1856(16) 0.7858(7) 0.031(5) Uani 0.33 1 d D . P E 1
H31 H 0.131141 1.145740 0.762755 0.038 Uiso 0.33 1 calc R U P E 1
C31B C 0.1089(3) 1.2252(10) 0.8062(5) 0.040(3) Uani 0.67 1 d D . P E 2
H31B H 0.105908 1.286568 0.836884 0.048 Uiso 0.67 1 calc R U P E 2
C32 C 0.0758(2) 1.2648(8) 0.7476(3) 0.0476(18) Uani 1 1 d D . . . .
H32A H 0.083183 1.362798 0.747034 0.071 Uiso 1 1 calc R U . E 1
H32B H 0.052658 1.255370 0.762712 0.071 Uiso 1 1 calc R U . E 1
H32C H 0.066140 1.227536 0.708148 0.071 Uiso 1 1 calc R U . E 1
C33 C 0.1435(6) 1.274(2) 0.8347(7) 0.041(4) Uani 0.33 1 d D U P E 1
H33A H 0.150802 1.359455 0.819003 0.062 Uiso 0.33 1 calc R U P E 1
H33B H 0.169915 1.223248 0.856233 0.062 Uiso 0.33 1 calc R U P E 1
H33C H 0.128426 1.297384 0.860711 0.062 Uiso 0.33 1 calc R U P E 1
C33B C 0.1540(3) 1.2419(11) 0.8041(6) 0.049(3) Uani 0.67 1 d D U P E 2
H33D H 0.157519 1.176666 0.775993 0.074 Uiso 0.67 1 calc R U P E 2
H33E H 0.175688 1.223096 0.842470 0.074 Uiso 0.67 1 calc R U P E 2
H33F H 0.157472 1.336761 0.792529 0.074 Uiso 0.67 1 calc R U P E 2
C34 C 0.1383(2) 0.6955(8) 0.8231(3) 0.0398(17) Uani 1 1 d . . . . .
H34 H 0.133788 0.619399 0.847601 0.048 Uiso 1 1 calc R U . . .
C35 C 0.1868(2) 0.7204(12) 0.8415(4) 0.065(3) Uani 1 1 d . . . . .
H35A H 0.201312 0.632064 0.841953 0.097 Uiso 1 1 calc R U . . .
H35B H 0.197850 0.761395 0.880266 0.097 Uiso 1 1 calc R U . . .
H35C H 0.192104 0.783527 0.813994 0.097 Uiso 1 1 calc R U . . .
C36 C 0.1191(3) 0.6496(9) 0.7600(4) 0.053(2) Uani 1 1 d . . . . .
H36A H 0.088131 0.634709 0.748879 0.079 Uiso 1 1 calc R U . . .
H36B H 0.132835 0.563158 0.755266 0.079 Uiso 1 1 calc R U . . .
H36C H 0.124151 0.721418 0.735341 0.079 Uiso 1 1 calc R U . . .
C37 C 0.1257(3) 0.8793(10) 1.0459(4) 0.060(3) Uani 1 1 d . . . . .
H37 H 0.100514 0.824827 1.046975 0.072 Uiso 1 1 calc R U . . .
C38 C 0.1159(3) 1.0282(11) 1.0392(4) 0.065(3) Uani 1 1 d . . . . .
H38A H 0.085334 1.044148 1.033144 0.078 Uiso 1 1 calc R U . . .
H38B H 0.121270 1.064461 1.005148 0.078 Uiso 1 1 calc R U . . .
C39 C 0.1439(3) 1.1003(9) 1.0923(4) 0.055(2) Uani 1 1 d . . . . .
H39 H 0.145439 1.203274 1.089460 0.066 Uiso 1 1 calc R U . . .
C40 C 0.1306(4) 1.0490(12) 1.1373(5) 0.072(3) Uani 1 1 d . . . . .
H40 H 0.114324 1.098947 1.155147 0.086 Uiso 1 1 calc R U . . .
C41 C 0.1441(4) 0.9268(14) 1.1492(4) 0.081(3) Uani 1 1 d . . . . .
H41 H 0.141296 0.872792 1.179600 0.097 Uiso 1 1 calc R U . . .
C42 C 0.1651(4) 0.8787(10) 1.1087(4) 0.072(3) Uani 1 1 d . . . . .
H42 H 0.184504 0.796189 1.119707 0.086 Uiso 1 1 calc R U . . .
C43 C 0.1849(3) 1.0237(10) 1.1015(4) 0.056(2) Uani 1 1 d . . . . .
H43A H 0.208889 1.053258 1.136893 0.068 Uiso 1 1 calc R U . . .
H43B H 0.193610 1.027206 1.067571 0.068 Uiso 1 1 calc R U . . .
Sn2 Sn 0.34880(2) 0.27045(5) 0.52319(2) 0.04067(19) Uani 1 1 d . . . . .
C51 C 0.40476(16) 0.1406(5) 0.5712(2) 0.0176(10) Uani 1 1 d . . . . .
C52 C 0.40824(17) 0.0090(6) 0.5492(2) 0.0209(11) Uani 1 1 d . . . . .
C53 C 0.43991(17) -0.0829(6) 0.5832(3) 0.0219(11) Uani 1 1 d . . . . .
H53 H 0.442532 -0.171757 0.568438 0.026 Uiso 1 1 calc R U . . .
C54 C 0.46746(18) -0.0452(6) 0.6382(2) 0.0225(11) Uani 1 1 d . . . . .
H54 H 0.489054 -0.107631 0.660816 0.027 Uiso 1 1 calc R U . . .
C55 C 0.46342(18) 0.0839(6) 0.6602(2) 0.0225(11) Uani 1 1 d . . . . .
H55 H 0.482030 0.108647 0.698184 0.027 Uiso 1 1 calc R U . . .
C56 C 0.43237(18) 0.1777(6) 0.6273(2) 0.0192(11) Uani 1 1 d . . . . .
C57 C 0.37675(17) -0.0227(6) 0.4906(3) 0.0233(11) Uani 1 1 d . . . . .
C58 C 0.3332(2) -0.0500(8) 0.4842(3) 0.0384(16) Uani 1 1 d . . . . .
C59 C 0.3025(2) -0.0580(10) 0.4298(4) 0.055(2) Uani 1 1 d . . . . .
H59 H 0.273488 -0.074801 0.425644 0.066 Uiso 1 1 calc R U . . .
C60 C 0.3122(3) -0.0426(11) 0.3803(3) 0.058(3) Uani 1 1 d . . . . .
C61 C 0.3548(2) -0.0232(9) 0.3871(3) 0.0409(18) Uani 1 1 d . . . . .
H61 H 0.361918 -0.015472 0.353545 0.049 Uiso 1 1 calc R U . . .
C62 C 0.38786(18) -0.0147(6) 0.4414(3) 0.0245(12) Uani 1 1 d . . . . .
C63 C 0.3216(2) -0.0877(8) 0.5359(4) 0.047(2) Uani 1 1 d . . . . .
H63 H 0.343220 -0.042393 0.570636 0.057 Uiso 1 1 calc R U . . .
C64 C 0.2769(3) -0.0389(13) 0.5319(5) 0.078(3) Uani 1 1 d . . . . .
H64A H 0.274473 0.061390 0.525440 0.117 Uiso 1 1 calc R U . . .
H64B H 0.272811 -0.060832 0.568056 0.117 Uiso 1 1 calc R U . . .
H64C H 0.254787 -0.085969 0.499612 0.117 Uiso 1 1 calc R U . . .
C65 C 0.3264(3) -0.2453(11) 0.5454(4) 0.061(2) Uani 1 1 d . . . . .
H65A H 0.326958 -0.267769 0.584175 0.092 Uiso 1 1 calc R U . . .
H65B H 0.353302 -0.276139 0.541935 0.092 Uiso 1 1 calc R U . . .
H65C H 0.302073 -0.292376 0.516313 0.092 Uiso 1 1 calc R U . . .
C66 C 0.2743(3) -0.0663(12) 0.3243(4) 0.039(2) Uani 0.64 1 d D U P F 1
H66 H 0.262018 -0.160292 0.325261 0.047 Uiso 0.64 1 calc R U P F 1
C67 C 0.2397(5) 0.0456(15) 0.3207(5) 0.045(3) Uani 0.64 1 d D U P F 1
H67A H 0.252482 0.137956 0.323572 0.067 Uiso 0.64 1 calc R U P F 1
H67B H 0.229409 0.032198 0.352489 0.067 Uiso 0.64 1 calc R U P F 1
H67C H 0.215548 0.036951 0.283632 0.067 Uiso 0.64 1 calc R U P F 1
C68 C 0.2873(4) -0.056(2) 0.2731(5) 0.065(4) Uani 0.64 1 d D U P F 1
H68A H 0.302666 0.030880 0.274657 0.097 Uiso 0.64 1 calc R U P F 1
H68B H 0.261658 -0.059397 0.237556 0.097 Uiso 0.64 1 calc R U P F 1
H68C H 0.306240 -0.134199 0.273395 0.097 Uiso 0.64 1 calc R U P F 1
C66B C 0.2849(6) 0.009(2) 0.3096(9) 0.043(3) Uani 0.36 1 d D U P F 2
H66B H 0.302806 0.071298 0.295413 0.051 Uiso 0.36 1 calc R U P F 2
C67B C 0.2409(9) 0.068(3) 0.2982(12) 0.063(6) Uani 0.36 1 d D U P F 2
H67D H 0.229780 0.109583 0.259482 0.095 Uiso 0.36 1 calc R U P F 2
H67E H 0.242811 0.139174 0.327166 0.095 Uiso 0.36 1 calc R U P F 2
H67F H 0.221504 -0.005772 0.300457 0.095 Uiso 0.36 1 calc R U P F 2
C68B C 0.2798(9) -0.137(3) 0.2814(12) 0.068(5) Uani 0.36 1 d D U P F 2
H68D H 0.275172 -0.205642 0.307606 0.101 Uiso 0.36 1 calc R U P F 2
H68E H 0.305866 -0.160393 0.274132 0.101 Uiso 0.36 1 calc R U P F 2
H68F H 0.255029 -0.136755 0.244774 0.101 Uiso 0.36 1 calc R U P F 2
C69 C 0.43490(19) -0.0061(6) 0.4466(3) 0.0250(12) Uani 1 1 d . . . . .
H69 H 0.452491 0.020915 0.487274 0.030 Uiso 1 1 calc R U . . .
C70 C 0.4432(3) 0.1013(8) 0.4062(4) 0.050(2) Uani 1 1 d . . . . .
H70A H 0.429301 0.071070 0.365955 0.075 Uiso 1 1 calc R U . . .
H70B H 0.474221 0.110422 0.415628 0.075 Uiso 1 1 calc R U . . .
H70C H 0.431308 0.190944 0.411338 0.075 Uiso 1 1 calc R U . . .
C71 C 0.45034(19) -0.1493(6) 0.4355(3) 0.0270(13) Uani 1 1 d . . . . .
H71A H 0.445950 -0.216695 0.462332 0.040 Uiso 1 1 calc R U . . .
H71B H 0.480994 -0.144815 0.441618 0.040 Uiso 1 1 calc R U . . .
H71C H 0.433938 -0.177756 0.395618 0.040 Uiso 1 1 calc R U . . .
C72 C 0.42569(18) 0.3186(6) 0.6488(2) 0.0210(11) Uani 1 1 d . . . . .
C73 C 0.45001(19) 0.4328(6) 0.6439(2) 0.0229(12) Uani 1 1 d . . . . .
C74 C 0.44108(19) 0.5628(6) 0.6611(3) 0.0260(12) Uani 1 1 d . . . . .
H74 H 0.457486 0.640173 0.657586 0.031 Uiso 1 1 calc R U . . .
C75 C 0.4088(2) 0.5827(6) 0.6834(3) 0.0259(12) Uani 1 1 d . . . . .
C76 C 0.38546(19) 0.4695(6) 0.6885(3) 0.0274(13) Uani 1 1 d . . . . .
H76 H 0.363476 0.482030 0.703745 0.033 Uiso 1 1 calc R U . . .
C77 C 0.39304(18) 0.3347(6) 0.6718(3) 0.0241(11) Uani 1 1 d . . . . .
C78 C 0.4875(2) 0.4155(6) 0.6237(3) 0.0286(13) Uani 1 1 d . . . . .
H78 H 0.481391 0.332661 0.597850 0.034 Uiso 1 1 calc R U . . .
C79 C 0.4942(2) 0.5393(7) 0.5893(4) 0.0396(16) Uani 1 1 d . . . . .
H79A H 0.467096 0.561076 0.557677 0.059 Uiso 1 1 calc R U . . .
H79B H 0.516180 0.516229 0.573376 0.059 Uiso 1 1 calc R U . . .
H79C H 0.503621 0.619665 0.614976 0.059 Uiso 1 1 calc R U . . .
C80 C 0.5286(2) 0.3879(7) 0.6744(3) 0.0384(15) Uani 1 1 d . . . . .
H80A H 0.533916 0.463436 0.702477 0.058 Uiso 1 1 calc R U . . .
H80B H 0.552608 0.381883 0.660746 0.058 Uiso 1 1 calc R U . . .
H80C H 0.526056 0.300392 0.692818 0.058 Uiso 1 1 calc R U . . .
C81 C 0.4021(2) 0.7284(6) 0.7027(3) 0.0315(13) Uani 1 1 d . . . . .
H81 H 0.402141 0.794229 0.671680 0.038 Uiso 1 1 calc R U . . .
C82 C 0.3596(2) 0.7466(8) 0.7115(4) 0.0444(17) Uani 1 1 d . . . . .
H82A H 0.335648 0.728748 0.674992 0.067 Uiso 1 1 calc R U . . .
H82B H 0.357535 0.841515 0.724229 0.067 Uiso 1 1 calc R U . . .
H82C H 0.358247 0.681352 0.741018 0.067 Uiso 1 1 calc R U . . .
C83 C 0.4392(2) 0.7679(8) 0.7577(3) 0.0390(15) Uani 1 1 d . . . . .
H83A H 0.437282 0.866672 0.765582 0.058 Uiso 1 1 calc R U . . .
H83B H 0.466494 0.749302 0.752978 0.058 Uiso 1 1 calc R U . . .
H83C H 0.437619 0.713402 0.790192 0.058 Uiso 1 1 calc R U . . .
C84 C 0.3685(2) 0.2099(7) 0.6812(3) 0.0274(12) Uani 1 1 d . . . . .
H84 H 0.369501 0.135790 0.653573 0.033 Uiso 1 1 calc R U . . .
C85 C 0.3212(2) 0.2401(8) 0.6703(3) 0.0399(16) Uani 1 1 d . . . . .
H85A H 0.306551 0.153718 0.672685 0.060 Uiso 1 1 calc R U . . .
H85B H 0.307389 0.280507 0.631650 0.060 Uiso 1 1 calc R U . . .
H85C H 0.319328 0.305320 0.699461 0.060 Uiso 1 1 calc R U . . .
C86 C 0.3912(2) 0.1550(7) 0.7425(3) 0.0369(15) Uani 1 1 d . . . . .
H86A H 0.421183 0.133592 0.748720 0.055 Uiso 1 1 calc R U . . .
H86B H 0.376623 0.070832 0.747808 0.055 Uiso 1 1 calc R U . . .
H86C H 0.390181 0.225276 0.770475 0.055 Uiso 1 1 calc R U . . .
C87 C 0.3700(3) 0.3546(9) 0.4551(3) 0.048(2) Uani 1 1 d . . . . .
H87 H 0.392437 0.294301 0.449242 0.058 Uiso 1 1 calc R U . . .
C88 C 0.3852(3) 0.5013(12) 0.4671(4) 0.066(3) Uani 1 1 d . . . . .
H88A H 0.383012 0.533524 0.503759 0.080 Uiso 1 1 calc R U . . .
H88B H 0.415597 0.508755 0.470539 0.080 Uiso 1 1 calc R U . . .
C89 C 0.3572(3) 0.5865(10) 0.4178(5) 0.058(2) Uani 1 1 d . . . . .
H89 H 0.358835 0.688682 0.424755 0.070 Uiso 1 1 calc R U . . .
C90 C 0.3659(4) 0.5431(12) 0.3684(5) 0.065(3) Uani 1 1 d . . . . .
H90 H 0.381350 0.594428 0.349684 0.078 Uiso 1 1 calc R U . . .
C91 C 0.3497(4) 0.4247(13) 0.3539(4) 0.072(3) Uani 1 1 d . . . . .
H91 H 0.350085 0.373966 0.321333 0.087 Uiso 1 1 calc R U . . .
C92 C 0.3295(4) 0.3748(10) 0.3958(4) 0.067(3) Uani 1 1 d . . . . .
H92 H 0.307745 0.298667 0.383003 0.081 Uiso 1 1 calc R U . . .
C93 C 0.3141(3) 0.5217(9) 0.4090(4) 0.051(2) Uani 1 1 d . . . . .
H93A H 0.290177 0.561012 0.375703 0.061 Uiso 1 1 calc R U . . .
H93B H 0.306898 0.522727 0.444249 0.061 Uiso 1 1 calc R U . . .

loop_
_atom_site_aniso_label
_atom_site_aniso_U_11
_atom_site_aniso_U_22
_atom_site_aniso_U_33
_atom_site_aniso_U_23
_atom_site_aniso_U_13
_atom_site_aniso_U_12
Sn1 0.0369(3) 0.0701(7) 0.0503(3) -0.0300(3) 0.0250(2) -0.0355(3)
C1 0.020(3) 0.015(2) 0.028(3) -0.003(2) 0.012(2) -0.0016(19)
C2 0.022(3) 0.020(3) 0.027(3) 0.002(2) 0.015(2) 0.003(2)
C3 0.037(3) 0.016(3) 0.036(3) -0.003(2) 0.027(3) -0.002(2)
C4 0.037(3) 0.024(3) 0.036(3) -0.013(2) 0.025(3) -0.014(2)
C5 0.027(3) 0.034(3) 0.027(3) -0.003(2) 0.013(3) -0.008(3)
C6 0.020(3) 0.020(3) 0.030(3) -0.002(2) 0.013(2) -0.003(2)
C7 0.017(3) 0.019(3) 0.038(3) 0.007(2) 0.010(2) 0.004(2)
C8 0.020(3) 0.030(3) 0.068(5) 0.017(3) 0.021(3) 0.006(2)
C9 0.015(3) 0.042(4) 0.089(7) 0.011(4) 0.002(4) -0.001(3)
C10 0.039(4) 0.039(4) 0.055(5) -0.001(3) 0.000(4) 0.002(3)
C11 0.042(4) 0.039(4) 0.027(3) 0.000(3) 0.003(3) 0.000(3)
C12 0.021(3) 0.022(3) 0.028(3) 0.003(2) 0.007(2) 0.000(2)
C13 0.018(5) 0.023(5) 0.031(5) 0.004(3) 0.011(4) -0.005(4)
C14 0.014(6) 0.056(11) 0.066(12) 0.004(7) 0.026(7) 0.003(6)
C15 0.023(8) 0.047(11) 0.045(11) -0.011(8) 0.022(8) 0.010(8)
C13B 0.028(4) 0.043(5) 0.055(5) 0.009(4) 0.020(3) -0.001(3)
C14B 0.027(6) 0.067(11) 0.082(11) 0.006(7) 0.017(7) -0.005(6)
C15B 0.048(8) 0.053(9) 0.065(9) 0.016(8) 0.033(7) 0.014(8)
C16 0.055(6) 0.074(7) 0.068(6) -0.014(5) -0.025(5) 0.018(5)
C17 0.065(12) 0.071(11) 0.063(11) 0.014(9) -0.020(8) -0.020(10)
C17B 0.056(12) 0.072(12) 0.066(12) 0.017(9) -0.014(8) -0.021(10)
C18 0.061(6) 0.100(8) 0.046(5) 0.024(5) 0.014(4) -0.007(6)
C19 0.025(3) 0.030(3) 0.022(3) 0.000(2) 0.013(2) 0.000(2)
C20 0.046(4) 0.036(4) 0.055(4) -0.010(3) 0.033(4) -0.002(3)
C21 0.031(3) 0.026(3) 0.042(4) 0.004(3) 0.013(3) 0.007(3)
C22 0.024(3) 0.029(3) 0.027(3) 0.008(2) 0.008(2) -0.004(2)
C23 0.027(3) 0.027(3) 0.034(3) 0.007(3) 0.003(3) -0.003(3)
C24 0.038(4) 0.028(3) 0.055(5) 0.014(3) 0.005(3) -0.005(3)
C25 0.037(4) 0.052(5) 0.065(5) 0.033(4) 0.005(4) -0.016(4)
C26 0.028(4) 0.065(5) 0.061(5) 0.034(4) 0.016(3) -0.007(3)
C27 0.023(3) 0.048(4) 0.037(3) 0.019(3) 0.011(3) -0.003(3)
C28 0.036(3) 0.023(3) 0.040(4) 0.001(3) 0.013(3) 0.001(3)
C29 0.035(4) 0.033(4) 0.050(4) 0.001(3) 0.013(3) -0.004(3)
C30 0.044(4) 0.032(4) 0.055(5) -0.003(3) 0.010(4) 0.008(3)
C31 0.035(11) 0.031(12) 0.028(11) 0.013(9) 0.012(9) -0.004(9)
C31B 0.055(7) 0.029(6) 0.044(7) -0.002(5) 0.027(6) -0.006(5)
C32 0.070(5) 0.031(4) 0.040(4) 0.010(3) 0.018(3) -0.004(4)
C33 0.055(8) 0.024(7) 0.064(9) -0.005(7) 0.045(7) -0.011(7)
C33B 0.065(7) 0.028(5) 0.074(7) -0.006(5) 0.047(6) -0.015(5)
C34 0.027(3) 0.058(5) 0.040(4) 0.016(3) 0.018(3) 0.005(3)
C35 0.030(4) 0.097(7) 0.076(6) -0.006(5) 0.030(4) 0.000(4)
C36 0.061(5) 0.053(5) 0.046(5) 0.010(4) 0.021(4) 0.001(4)
C37 0.071(6) 0.069(6) 0.058(5) -0.040(4) 0.046(5) -0.045(5)
C38 0.054(5) 0.082(7) 0.065(6) 0.014(5) 0.030(5) 0.014(5)
C39 0.057(5) 0.036(4) 0.069(6) 0.002(4) 0.019(5) 0.001(4)
C40 0.073(7) 0.070(7) 0.080(7) -0.026(6) 0.037(6) -0.002(5)
C41 0.110(10) 0.097(9) 0.043(5) -0.006(5) 0.038(6) -0.020(7)
C42 0.121(9) 0.048(5) 0.054(5) 0.018(4) 0.040(6) 0.040(6)
C43 0.044(5) 0.067(6) 0.054(5) -0.016(4) 0.014(4) -0.012(4)
Sn2 0.0259(2) 0.0582(5) 0.0412(3) 0.0176(3) 0.0162(2) 0.0241(2)
C51 0.014(2) 0.018(2) 0.022(3) 0.003(2) 0.008(2) 0.0027(18)
C52 0.019(3) 0.025(3) 0.025(3) -0.001(2) 0.015(2) 0.000(2)
C53 0.022(3) 0.015(2) 0.033(3) 0.000(2) 0.016(2) 0.002(2)
C54 0.023(3) 0.025(3) 0.025(3) 0.007(2) 0.014(2) 0.008(2)
C55 0.023(3) 0.024(3) 0.021(3) 0.001(2) 0.008(2) 0.003(2)
C56 0.020(3) 0.018(3) 0.022(3) 0.004(2) 0.011(2) 0.004(2)
C57 0.016(3) 0.025(3) 0.028(3) -0.005(2) 0.007(2) 0.004(2)
C58 0.020(3) 0.053(4) 0.043(4) -0.022(3) 0.012(3) -0.003(3)
C59 0.017(3) 0.087(6) 0.054(5) -0.025(4) 0.006(3) 0.007(3)
C60 0.029(4) 0.092(7) 0.034(4) -0.016(4) -0.011(3) 0.014(4)
C61 0.042(4) 0.057(5) 0.017(3) -0.005(3) 0.003(3) 0.010(3)
C62 0.019(3) 0.027(3) 0.025(3) -0.002(2) 0.005(2) 0.003(2)
C63 0.029(4) 0.058(5) 0.068(5) -0.031(4) 0.034(4) -0.017(3)
C64 0.039(5) 0.113(9) 0.104(8) -0.039(7) 0.050(5) -0.020(5)
C65 0.065(5) 0.072(6) 0.057(5) -0.023(5) 0.034(4) -0.028(5)
C66 0.029(4) 0.040(5) 0.036(5) 0.004(4) -0.002(4) -0.012(4)
C67 0.040(5) 0.045(7) 0.030(8) 0.005(6) -0.009(6) 0.004(5)
C68 0.045(7) 0.117(13) 0.025(5) 0.007(7) 0.004(5) -0.021(8)
C66B 0.033(5) 0.041(6) 0.042(6) 0.001(5) 0.000(5) -0.012(5)
C67B 0.058(8) 0.058(10) 0.045(12) 0.004(10) -0.016(10) 0.005(8)
C68B 0.052(9) 0.108(14) 0.035(8) 0.003(9) 0.008(7) -0.012(10)
C69 0.026(3) 0.030(3) 0.023(3) -0.003(2) 0.013(2) -0.002(2)
C70 0.066(5) 0.042(4) 0.062(5) 0.010(4) 0.046(5) 0.004(4)
C71 0.024(3) 0.014(3) 0.043(3) -0.012(2) 0.012(3) -0.008(2)
C72 0.024(3) 0.021(3) 0.019(2) 0.000(2) 0.009(2) 0.006(2)
C73 0.022(3) 0.024(3) 0.020(3) 0.000(2) 0.005(2) 0.000(2)
C74 0.028(3) 0.024(3) 0.028(3) 0.003(2) 0.011(2) 0.002(2)
C75 0.031(3) 0.020(3) 0.026(3) 0.000(2) 0.009(2) 0.007(2)
C76 0.024(3) 0.032(3) 0.029(3) -0.006(2) 0.014(2) 0.004(2)
C77 0.026(3) 0.019(3) 0.029(3) 0.000(2) 0.010(2) 0.004(2)
C78 0.029(3) 0.022(3) 0.041(3) 0.000(2) 0.021(3) -0.001(2)
C79 0.039(4) 0.031(4) 0.060(5) 0.006(3) 0.032(4) -0.001(3)
C80 0.029(3) 0.035(4) 0.053(4) 0.001(3) 0.016(3) 0.003(3)
C81 0.039(3) 0.022(3) 0.035(3) -0.002(2) 0.017(3) 0.004(2)
C82 0.051(4) 0.030(4) 0.065(5) -0.005(3) 0.036(4) 0.001(3)
C83 0.052(4) 0.026(3) 0.037(3) -0.008(3) 0.015(3) 0.008(3)
C84 0.028(3) 0.028(3) 0.032(3) -0.007(2) 0.017(3) -0.001(2)
C85 0.031(3) 0.044(4) 0.054(4) -0.003(3) 0.027(3) -0.001(3)
C86 0.048(4) 0.027(3) 0.038(4) -0.003(3) 0.019(3) -0.003(3)
C87 0.049(4) 0.060(5) 0.045(4) 0.020(4) 0.028(4) 0.033(4)
C88 0.048(5) 0.105(8) 0.053(5) -0.012(5) 0.027(4) -0.021(5)
C89 0.043(5) 0.053(5) 0.087(7) -0.015(5) 0.034(5) -0.012(4)
C90 0.068(6) 0.066(7) 0.072(7) 0.021(5) 0.036(5) 0.009(5)
C91 0.094(8) 0.084(8) 0.034(4) 0.008(5) 0.019(5) 0.028(6)
C92 0.092(7) 0.065(6) 0.043(5) -0.020(4) 0.022(5) -0.043(5)
C93 0.036(4) 0.051(5) 0.064(5) 0.011(4) 0.018(4) 0.006(3)

loop_
_atom_type_symbol
_atom_type_description
_atom_type_scat_dispersion_real
_atom_type_scat_dispersion_imag
_atom_type_scat_source
C C 0.0033 0.0016 'International Tables Vol C Tables 4.2.6.8 and 6.1.1.4'
H H 0.0000 0.0000 'International Tables Vol C Tables 4.2.6.8 and 6.1.1.4'
Sn Sn -0.6537 1.4246 'International Tables Vol C Tables 4.2.6.8 and 6.1.1.4'

loop_
_geom_angle_atom_site_label_1
_geom_angle_atom_site_label_2
_geom_angle_atom_site_label_3
_geom_angle
C1 Sn1 C37 100.4(2)
C6 C1 C2 119.9(5)
C6 C1 Sn1 118.5(4)
C2 C1 Sn1 120.9(4)
C3 C2 C1 119.5(5)
C3 C2 C7 123.6(5)
C1 C2 C7 117.0(5)
C4 C3 C2 120.4(5)
C4 C3 H3 119.8
C2 C3 H3 119.8
C5 C4 C3 119.9(5)
C5 C4 H4 120.1
C3 C4 H4 120.1
C4 C5 C6 120.7(6)
C4 C5 H5 119.6
C6 C5 H5 119.6
C5 C6 C1 119.7(5)
C5 C6 C22 123.8(5)
C1 C6 C22 116.5(5)
C12 C7 C8 119.4(6)
C12 C7 C2 121.2(5)
C8 C7 C2 119.2(6)
C9 C8 C7 118.5(7)
C9 C8 C13 113.0(8)
C7 C8 C13 128.5(9)
C9 C8 C13B 124.8(7)
C7 C8 C13B 114.8(8)
C10 C9 C8 122.2(7)
C10 C9 H9 118.9
C8 C9 H9 118.9
C11 C10 C9 117.8(7)
C11 C10 C16 120.7(9)
C9 C10 C16 121.5(8)
C10 C11 C12 123.6(8)
C10 C11 H11 118.2
C12 C11 H11 118.2
C11 C12 C7 118.5(6)
C11 C12 C19 119.4(6)
C7 C12 C19 122.1(5)
C14 C13 C8 116.0(12)
C14 C13 C15 113.2(12)
C8 C13 C15 102.3(10)
C14 C13 H13 108.3
C8 C13 H13 108.3
C15 C13 H13 108.3
C13 C14 H14A 109.5
C13 C14 H14B 109.5
H14A C14 H14B 109.5
C13 C14 H14C 109.5
H14A C14 H14C 109.5
H14B C14 H14C 109.5
C13 C15 H15A 109.5
C13 C15 H15B 109.5
H15A C15 H15B 109.5
C13 C15 H15C 109.5
H15A C15 H15C 109.5
H15B C15 H15C 109.5
C15B C13B C14B 108.9(10)
C15B C13B C8 114.6(9)
C14B C13B C8 116.9(11)
C15B C13B H13B 105.1
C14B C13B H13B 105.1
C8 C13B H13B 105.1
C13B C14B H14D 109.5
C13B C14B H14E 109.5
H14D C14B H14E 109.5
C13B C14B H14F 109.5
H14D C14B H14F 109.5
H14E C14B H14F 109.5
C13B C15B H15D 109.5
C13B C15B H15E 109.5
H15D C15B H15E 109.5
C13B C15B H15F 109.5
H15D C15B H15F 109.5
H15E C15B H15F 109.5
C17 C16 C18 119.4(11)
C17 C16 C10 119.2(13)
C18 C16 C10 111.1(9)
C18 C16 C17B 101.9(11)
C10 C16 C17B 104.8(10)
C17 C16 H16 100.8
C18 C16 H16 100.8
C10 C16 H16 100.8
C18 C16 H16B 112.8
C10 C16 H16B 112.8
C17B C16 H16B 112.8
C16 C17 H17A 109.5
C16 C17 H17B 109.5
H17A C17 H17B 109.5
C16 C17 H17C 109.5
H17A C17 H17C 109.5
H17B C17 H17C 109.5
C16 C17B H17D 109.5
C16 C17B H17E 109.5
H17D C17B H17E 109.5
C16 C17B H17F 109.5
H17D C17B H17F 109.5
H17E C17B H17F 109.5
C16 C18 H18A 109.5
C16 C18 H18B 109.5
H18A C18 H18B 109.5
C16 C18 H18C 109.5
H18A C18 H18C 109.5
H18B C18 H18C 109.5
C12 C19 C20 113.5(5)
C12 C19 C21 109.4(5)
C20 C19 C21 110.2(5)
C12 C19 H19 107.8
C20 C19 H19 107.8
C21 C19 H19 107.8
C19 C20 H20A 109.5
C19 C20 H20B 109.5
H20A C20 H20B 109.5
C19 C20 H20C 109.5
H20A C20 H20C 109.5
H20B C20 H20C 109.5
C19 C21 H21A 109.5
C19 C21 H21B 109.5
H21A C21 H21B 109.5
C19 C21 H21C 109.5
H21A C21 H21C 109.5
H21B C21 H21C 109.5
C23 C22 C27 120.1(6)
C23 C22 C6 120.7(5)
C27 C22 C6 119.0(6)
C24 C23 C22 118.9(7)
C24 C23 C28 120.6(7)
C22 C23 C28 120.2(6)
C25 C24 C23 122.7(8)
C25 C24 H24 118.6
C23 C24 H24 118.6
C24 C25 C26 117.1(6)
C24 C25 C31 135.2(10)
C26 C25 C31 106.2(10)
C24 C25 C31B 112.7(8)
C26 C25 C31B 130.1(8)
C25 C26 C27 123.3(7)
C25 C26 H26 118.3
C27 C26 H26 118.3
C26 C27 C22 117.8(7)
C26 C27 C34 121.0(6)
C22 C27 C34 121.2(6)
C30 C28 C23 114.4(6)
C30 C28 C29 108.4(6)
C23 C28 C29 109.8(6)
C30 C28 H28 108.0
C23 C28 H28 108.0
C29 C28 H28 108.0
C28 C29 H29A 109.5
C28 C29 H29B 109.5
H29A C29 H29B 109.5
C28 C29 H29C 109.5
H29A C29 H29C 109.5
H29B C29 H29C 109.5
C28 C30 H30A 109.5
C28 C30 H30B 109.5
H30A C30 H30B 109.5
C28 C30 H30C 109.5
H30A C30 H30C 109.5
H30B C30 H30C 109.5
C33 C31 C32 111.5(14)
C33 C31 C25 101.0(12)
C32 C31 C25 110.3(10)
C33 C31 H31 111.2
C32 C31 H31 111.2
C25 C31 H31 111.2
C32 C31B C33B 108.7(8)
C32 C31B C25 108.9(7)
C33B C31B C25 109.9(8)
C32 C31B H31B 109.8
C33B C31B H31B 109.8
C25 C31B H31B 109.8
C31 C32 H32A 109.5
C31 C32 H32B 109.5
H32A C32 H32B 109.5
C31 C32 H32C 109.5
H32A C32 H32C 109.5
H32B C32 H32C 109.5
C31 C33 H33A 109.5
C31 C33 H33B 109.5
H33A C33 H33B 109.5
C31 C33 H33C 109.5
H33A C33 H33C 109.5
H33B C33 H33C 109.5
C31B C33B H33D 109.5
C31B C33B H33E 109.5
H33D C33B H33E 109.5
C31B C33B H33F 109.5
H33D C33B H33F 109.5
H33E C33B H33F 109.5
C27 C34 C36 109.4(6)
C27 C34 C35 112.4(7)
C36 C34 C35 110.5(7)
C27 C34 H34 108.2
C36 C34 H34 108.2
C35 C34 H34 108.2
C34 C35 H35A 109.5
C34 C35 H35B 109.5
H35A C35 H35B 109.5
C34 C35 H35C 109.5
H35A C35 H35C 109.5
H35B C35 H35C 109.5
C34 C36 H36A 109.5
C34 C36 H36B 109.5
H36A C36 H36B 109.5
C34 C36 H36C 109.5
H36A C36 H36C 109.5
H36B C36 H36C 109.5
C38 C37 C42 100.4(7)
C38 C37 Sn1 114.4(6)
C42 C37 Sn1 107.2(6)
C38 C37 H37 111.5
C42 C37 H37 111.5
Sn1 C37 H37 111.5
C37 C38 C39 108.5(8)
C37 C38 H38A 110.0
C39 C38 H38A 110.0
C37 C38 H38B 110.0
C39 C38 H38B 110.0
H38A C38 H38B 108.4
C40 C39 C38 104.9(8)
C40 C39 C43 103.7(8)
C38 C39 C43 98.5(8)
C40 C39 H39 115.9
C38 C39 H39 115.9
C43 C39 H39 115.9
C41 C40 C39 108.7(10)
C41 C40 H40 125.7
C39 C40 H40 125.7
C40 C41 C42 110.4(10)
C40 C41 H41 124.8
C42 C41 H41 124.8
C41 C42 C43 96.8(8)
C41 C42 C37 103.1(9)
C43 C42 C37 96.5(7)
C41 C42 H42 118.7
C43 C42 H42 118.7
C37 C42 H42 118.7
C39 C43 C42 93.4(7)
C39 C43 H43A 113.0
C42 C43 H43A 113.0
C39 C43 H43B 113.0
C42 C43 H43B 113.0
H43A C43 H43B 110.4
C51 Sn2 C87 100.2(2)
C52 C51 C56 119.9(5)
C52 C51 Sn2 118.6(4)
C56 C51 Sn2 120.6(4)
C53 C52 C51 119.4(5)
C53 C52 C57 124.6(5)
C51 C52 C57 116.1(5)
C54 C53 C52 120.6(5)
C54 C53 H53 119.7
C52 C53 H53 119.7
C53 C54 C55 119.9(5)
C53 C54 H54 120.0
C55 C54 H54 120.0
C54 C55 C56 120.8(5)
C54 C55 H55 119.6
C56 C55 H55 119.6
C55 C56 C51 119.4(5)
C55 C56 C72 123.6(5)
C51 C56 C72 116.9(5)
C62 C57 C58 119.8(5)
C62 C57 C52 121.6(5)
C58 C57 C52 118.3(5)
C59 C58 C57 119.1(7)
C59 C58 C63 119.4(7)
C57 C58 C63 121.1(6)
C58 C59 C60 122.2(7)
C58 C59 H59 118.9
C60 C59 H59 118.9
C61 C60 C59 118.0(7)
C61 C60 C66 127.5(8)
C59 C60 C66 114.0(8)
C61 C60 C66B 102.8(10)
C59 C60 C66B 136.3(10)
C60 C61 C62 122.7(7)
C60 C61 H61 118.6
C62 C61 H61 118.6
C61 C62 C57 118.0(6)
C61 C62 C69 120.5(6)
C57 C62 C69 121.4(5)
C58 C63 C64 114.7(8)
C58 C63 C65 108.9(6)
C64 C63 C65 110.9(7)
C58 C63 H63 107.4
C64 C63 H63 107.4
C65 C63 H63 107.4
C63 C64 H64A 109.5
C63 C64 H64B 109.5
H64A C64 H64B 109.5
C63 C64 H64C 109.5
H64A C64 H64C 109.5
H64B C64 H64C 109.5
C63 C65 H65A 109.5
C63 C65 H65B 109.5
H65A C65 H65B 109.5
C63 C65 H65C 109.5
H65A C65 H65C 109.5
H65B C65 H65C 109.5
C68 C66 C60 111.4(9)
C68 C66 C67 110.3(10)
C60 C66 C67 107.5(9)
C68 C66 H66 109.2
C60 C66 H66 109.2
C67 C66 H66 109.2
C66 C67 H67A 109.5
C66 C67 H67B 109.5
H67A C67 H67B 109.5
C66 C67 H67C 109.5
H67A C67 H67C 109.5
H67B C67 H67C 109.5
C66 C68 H68A 109.5
C66 C68 H68B 109.5
H68A C68 H68B 109.5
C66 C68 H68C 109.5
H68A C68 H68C 109.5
H68B C68 H68C 109.5
C67B C66B C68B 108.7(17)
C67B C66B C60 114.5(18)
C68B C66B C60 97.4(15)
C67B C66B H66B 111.8
C68B C66B H66B 111.8
C60 C66B H66B 111.8
C66B C67B H67D 109.5
C66B C67B H67E 109.5
H67D C67B H67E 109.5
C66B C67B H67F 109.5
H67D C67B H67F 109.5
H67E C67B H67F 109.5
C66B C68B H68D 109.5
C66B C68B H68E 109.5
H68D C68B H68E 109.5
C66B C68B H68F 109.5
H68D C68B H68F 109.5
H68E C68B H68F 109.5
C62 C69 C71 109.7(5)
C62 C69 C70 114.0(6)
C71 C69 C70 109.8(5)
C62 C69 H69 107.7
C71 C69 H69 107.7
C70 C69 H69 107.7
C69 C70 H70A 109.5
C69 C70 H70B 109.5
H70A C70 H70B 109.5
C69 C70 H70C 109.5
H70A C70 H70C 109.5
H70B C70 H70C 109.5
C69 C71 H71A 109.5
C69 C71 H71B 109.5
H71A C71 H71B 109.5
C69 C71 H71C 109.5
H71A C71 H71C 109.5
H71B C71 H71C 109.5
C73 C72 C77 120.4(5)
C73 C72 C56 120.8(5)
C77 C72 C56 118.7(5)
C74 C73 C72 119.1(5)
C74 C73 C78 119.7(5)
C72 C73 C78 121.1(5)
C73 C74 C75 122.0(6)
C73 C74 H74 119.0
C75 C74 H74 119.0
C76 C75 C74 118.3(5)
C76 C75 C81 123.4(5)
C74 C75 C81 118.3(6)
C75 C76 C77 122.4(5)
C75 C76 H76 118.8
C77 C76 H76 118.8
C72 C77 C76 117.9(5)
C72 C77 C84 120.8(5)
C76 C77 C84 121.2(5)
C80 C78 C73 110.7(5)
C80 C78 C79 109.1(6)
C73 C78 C79 113.9(5)
C80 C78 H78 107.6
C73 C78 H78 107.6
C79 C78 H78 107.6
C78 C79 H79A 109.5
C78 C79 H79B 109.5
H79A C79 H79B 109.5
C78 C79 H79C 109.5
H79A C79 H79C 109.5
H79B C79 H79C 109.5
C78 C80 H80A 109.5
C78 C80 H80B 109.5
H80A C80 H80B 109.5
C78 C80 H80C 109.5
H80A C80 H80C 109.5
H80B C80 H80C 109.5
C83 C81 C82 109.7(6)
C83 C81 C75 110.4(5)
C82 C81 C75 113.7(6)
C83 C81 H81 107.6
C82 C81 H81 107.6
C75 C81 H81 107.6
C81 C82 H82A 109.5
C81 C82 H82B 109.5
H82A C82 H82B 109.5
C81 C82 H82C 109.5
H82A C82 H82C 109.5
H82B C82 H82C 109.5
C81 C83 H83A 109.5
C81 C83 H83B 109.5
H83A C83 H83B 109.5
C81 C83 H83C 109.5
H83A C83 H83C 109.5
H83B C83 H83C 109.5
C77 C84 C86 109.3(5)
C77 C84 C85 113.6(5)
C86 C84 C85 110.1(5)
C77 C84 H84 107.9
C86 C84 H84 107.9
C85 C84 H84 107.9
C84 C85 H85A 109.5
C84 C85 H85B 109.5
H85A C85 H85B 109.5
C84 C85 H85C 109.5
H85A C85 H85C 109.5
H85B C85 H85C 109.5
C84 C86 H86A 109.5
C84 C86 H86B 109.5
H86A C86 H86B 109.5
C84 C86 H86C 109.5
H86A C86 H86C 109.5
H86B C86 H86C 109.5
C88 C87 C92 100.2(7)
C88 C87 Sn2 112.0(6)
C92 C87 Sn2 110.2(5)
C88 C87 H87 111.3
C92 C87 H87 111.3
Sn2 C87 H87 111.3
C89 C88 C87 107.1(8)
C89 C88 H88A 110.3
C87 C88 H88A 110.3
C89 C88 H88B 110.3
C87 C88 H88B 110.3
H88A C88 H88B 108.6
C90 C89 C88 106.2(8)
C90 C89 C93 103.9(8)
C88 C89 C93 99.7(8)
C90 C89 H89 115.1
C88 C89 H89 115.1
C93 C89 H89 115.1
C91 C90 C89 108.0(10)
C91 C90 H90 126.0
C89 C90 H90 126.0
C90 C91 C92 110.3(9)
C90 C91 H91 124.9
C92 C91 H91 124.9
C91 C92 C93 96.8(8)
C91 C92 C87 103.3(8)
C93 C92 C87 98.5(6)
C91 C92 H92 118.1
C93 C92 H92 118.1
C87 C92 H92 118.1
C89 C93 C92 92.1(7)
C89 C93 H93A 113.3
C92 C93 H93A 113.3
C89 C93 H93B 113.3
C92 C93 H93B 113.3
H93A C93 H93B 110.6

loop_
_geom_bond_atom_site_label_1
_geom_bond_atom_site_label_2
_geom_bond_distance
Sn1 C1 2.188(5)
Sn1 C37 2.226(8)
C1 C6 1.397(8)
C1 C2 1.410(8)
C2 C3 1.398(8)
C2 C7 1.488(8)
C3 C4 1.394(9)
C3 H3 0.9500
C4 C5 1.385(9)
C4 H4 0.9500
C5 C6 1.397(8)
C5 H5 0.9500
C6 C22 1.506(8)
C7 C12 1.404(9)
C7 C8 1.424(8)
C8 C9 1.393(11)
C8 C13 1.501(13)
C8 C13B 1.581(12)
C9 C10 1.391(13)
C9 H9 0.9500
C10 C11 1.358(11)
C10 C16 1.541(12)
C11 C12 1.391(9)
C11 H11 0.9500
C12 C19 1.520(8)
C13 C14 1.493(12)
C13 C15 1.508(12)
C13 H13 1.0000
C14 H14A 0.9800
C14 H14B 0.9800
C14 H14C 0.9800
C15 H15A 0.9800
C15 H15B 0.9800
C15 H15C 0.9800
C13B C15B 1.529(12)
C13B C14B 1.538(11)
C13B H13B 1.0000
C14B H14D 0.9800
C14B H14E 0.9800
C14B H14F 0.9800
C15B H15D 0.9800
C15B H15E 0.9800
C15B H15F 0.9800
C16 C17 1.35(2)
C16 C18 1.445(15)
C16 C17B 1.82(3)
C16 H16 1.0000
C16 H16B 1.0000
C17 H17A 0.9800
C17 H17B 0.9800
C17 H17C 0.9800
C17B H17D 0.9800
C17B H17E 0.9800
C17B H17F 0.9800
C18 H18A 0.9800
C18 H18B 0.9800
C18 H18C 0.9800
C19 C20 1.543(9)
C19 C21 1.544(9)
C19 H19 1.0000
C20 H20A 0.9800
C20 H20B 0.9800
C20 H20C 0.9800
C21 H21A 0.9800
C21 H21B 0.9800
C21 H21C 0.9800
C22 C23 1.405(9)
C22 C27 1.414(8)
C23 C24 1.396(9)
C23 C28 1.526(10)
C24 C25 1.384(12)
C24 H24 0.9500
C25 C26 1.386(13)
C25 C31 1.528(12)
C25 C31B 1.544(10)
C26 C27 1.402(10)
C26 H26 0.9500
C27 C34 1.515(11)
C28 C30 1.518(10)
C28 C29 1.529(10)
C28 H28 1.0000
C29 H29A 0.9800
C29 H29B 0.9800
C29 H29C 0.9800
C30 H30A 0.9800
C30 H30B 0.9800
C30 H30C 0.9800
C31 C33 1.507(13)
C31 C32 1.511(12)
C31 H31 1.0000
C31B C32 1.521(10)
C31B C33B 1.533(10)
C31B H31B 1.0000
C32 H32A 0.9800
C32 H32B 0.9800
C32 H32C 0.9800
C33 H33A 0.9800
C33 H33B 0.9800
C33 H33C 0.9800
C33B H33D 0.9800
C33B H33E 0.9800
C33B H33F 0.9800
C34 C36 1.526(11)
C34 C35 1.533(10)
C34 H34 1.0000
C35 H35A 0.9800
C35 H35B 0.9800
C35 H35C 0.9800
C36 H36A 0.9800
C36 H36B 0.9800
C36 H36C 0.9800
C37 C38 1.470(14)
C37 C42 1.631(14)
C37 H37 1.0000
C38 C39 1.481(14)
C38 H38A 0.9900
C38 H38B 0.9900
C39 C40 1.435(15)
C39 C43 1.497(13)
C39 H39 1.0000
C40 C41 1.259(17)
C40 H40 0.9500
C41 C42 1.498(14)
C41 H41 0.9500
C42 C43 1.586(14)
C42 H42 1.0000
C43 H43A 0.9900
C43 H43B 0.9900
Sn2 C51 2.204(5)
Sn2 C87 2.216(8)
C51 C52 1.405(8)
C51 C56 1.406(8)
C52 C53 1.402(8)
C52 C57 1.482(8)
C53 C54 1.388(8)
C53 H53 0.9500
C54 C55 1.388(8)
C54 H54 0.9500
C55 C56 1.394(8)
C55 H55 0.9500
C56 C72 1.508(7)
C57 C62 1.405(8)
C57 C58 1.428(8)
C58 C59 1.368(10)
C58 C63 1.517(11)
C59 C60 1.390(13)
C59 H59 0.9500
C60 C61 1.385(12)
C60 C66 1.514(12)
C60 C66B 1.73(2)
C61 C62 1.396(8)
C61 H61 0.9500
C62 C69 1.532(8)
C63 C64 1.537(11)
C63 C65 1.540(13)
C63 H63 1.0000
C64 H64A 0.9800
C64 H64B 0.9800
C64 H64C 0.9800
C65 H65A 0.9800
C65 H65B 0.9800
C65 H65C 0.9800
C66 C68 1.492(14)
C66 C67 1.561(15)
C66 H66 1.0000
C67 H67A 0.9800
C67 H67B 0.9800
C67 H67C 0.9800
C68 H68A 0.9800
C68 H68B 0.9800
C68 H68C 0.9800
C66B C67B 1.51(2)
C66B C68B 1.55(2)
C66B H66B 1.0000
C67B H67D 0.9800
C67B H67E 0.9800
C67B H67F 0.9800
C68B H68D 0.9800
C68B H68E 0.9800
C68B H68F 0.9800
C69 C71 1.536(8)
C69 C70 1.537(9)
C69 H69 1.0000
C70 H70A 0.9800
C70 H70B 0.9800
C70 H70C 0.9800
C71 H71A 0.9800
C71 H71B 0.9800
C71 H71C 0.9800
C72 C73 1.403(8)
C72 C77 1.413(8)
C73 C74 1.393(8)
C73 C78 1.519(8)
C74 C75 1.396(8)
C74 H74 0.9500
C75 C76 1.376(9)
C75 C81 1.529(8)
C76 C77 1.417(8)
C76 H76 0.9500
C77 C84 1.524(9)
C78 C80 1.508(9)
C78 C79 1.533(9)
C78 H78 1.0000
C79 H79A 0.9800
C79 H79B 0.9800
C79 H79C 0.9800
C80 H80A 0.9800
C80 H80B 0.9800
C80 H80C 0.9800
C81 C83 1.519(9)
C81 C82 1.525(9)
C81 H81 1.0000
C82 H82A 0.9800
C82 H82B 0.9800
C82 H82C 0.9800
C83 H83A 0.9800
C83 H83B 0.9800
C83 H83C 0.9800
C84 C86 1.527(9)
C84 C85 1.532(8)
C84 H84 1.0000
C85 H85A 0.9800
C85 H85B 0.9800
C85 H85C 0.9800
C86 H86A 0.9800
C86 H86B 0.9800
C86 H86C 0.9800
C87 C88 1.498(14)
C87 C92 1.606(13)
C87 H87 1.0000
C88 C89 1.489(15)
C88 H88A 0.9900
C88 H88B 0.9900
C89 C90 1.425(14)
C89 C93 1.511(11)
C89 H89 1.0000
C90 C91 1.261(16)
C90 H90 0.9500
C91 C92 1.512(14)
C91 H91 0.9500
C92 C93 1.584(14)
C92 H92 1.0000
C93 H93A 0.9900
C93 H93B 0.9900

loop_
_geom_torsion_atom_site_label_1
_geom_torsion_atom_site_label_2
_geom_torsion_atom_site_label_3
_geom_torsion_atom_site_label_4
_geom_torsion
C6 C1 C2 C3 -0.9(8)
Sn1 C1 C2 C3 -170.5(4)
C6 C1 C2 C7 178.7(5)
Sn1 C1 C2 C7 9.0(7)
C1 C2 C3 C4 0.1(8)
C7 C2 C3 C4 -179.5(5)
C2 C3 C4 C5 1.0(9)
C3 C4 C5 C6 -1.2(9)
C4 C5 C6 C1 0.3(9)
C4 C5 C6 C22 177.3(6)
C2 C1 C6 C5 0.7(8)
Sn1 C1 C6 C5 170.6(4)
C2 C1 C6 C22 -176.4(5)
Sn1 C1 C6 C22 -6.6(7)
C3 C2 C7 C12 -76.3(8)
C1 C2 C7 C12 104.2(6)
C3 C2 C7 C8 109.7(7)
C1 C2 C7 C8 -69.9(7)
C12 C7 C8 C9 -2.5(9)
C2 C7 C8 C9 171.6(6)
C12 C7 C8 C13 175.4(8)
C2 C7 C8 C13 -10.5(11)
C12 C7 C8 C13B 162.2(7)
C2 C7 C8 C13B -23.6(9)
C7 C8 C9 C10 -1.2(11)
C13 C8 C9 C10 -179.4(9)
C13B C8 C9 C10 -164.3(9)
C8 C9 C10 C11 4.0(12)
C8 C9 C10 C16 -177.0(8)
C9 C10 C11 C12 -3.2(12)
C16 C10 C11 C12 177.7(8)
C10 C11 C12 C7 -0.4(11)
C10 C11 C12 C19 176.6(7)
C8 C7 C12 C11 3.3(9)
C2 C7 C12 C11 -170.8(6)
C8 C7 C12 C19 -173.6(5)
C2 C7 C12 C19 12.3(8)
C9 C8 C13 C14 -38.6(15)
C7 C8 C13 C14 143.4(12)
C9 C8 C13 C15 85.1(12)
C7 C8 C13 C15 -92.9(13)
C9 C8 C13B C15B 88.4(12)
C7 C8 C13B C15B -75.3(12)
C9 C8 C13B C14B -40.7(15)
C7 C8 C13B C14B 155.7(10)
C11 C10 C16 C17 -117.3(17)
C9 C10 C16 C17 63.7(18)
C11 C10 C16 C18 97.9(11)
C9 C10 C16 C18 -81.2(13)
C11 C10 C16 C17B -152.8(11)
C9 C10 C16 C17B 28.1(14)
C11 C12 C19 C20 50.5(8)
C7 C12 C19 C20 -132.6(6)
C11 C12 C19 C21 -73.0(7)
C7 C12 C19 C21 103.9(6)
C5 C6 C22 C23 94.0(8)
C1 C6 C22 C23 -88.9(7)
C5 C6 C22 C27 -91.0(8)
C1 C6 C22 C27 86.0(7)
C27 C22 C23 C24 -0.5(10)
C6 C22 C23 C24 174.4(6)
C27 C22 C23 C28 174.5(6)
C6 C22 C23 C28 -10.6(9)
C22 C23 C24 C25 -0.5(11)
C28 C23 C24 C25 -175.4(7)
C23 C24 C25 C26 1.5(12)
C23 C24 C25 C31 165.4(12)
C23 C24 C25 C31B -176.2(7)
C24 C25 C26 C27 -1.7(13)
C31 C25 C26 C27 -169.9(9)
C31B C25 C26 C27 175.6(9)
C25 C26 C27 C22 0.7(12)
C25 C26 C27 C34 178.1(8)
C23 C22 C27 C26 0.4(10)
C6 C22 C27 C26 -174.6(6)
C23 C22 C27 C34 -177.0(6)
C6 C22 C27 C34 8.0(9)
C24 C23 C28 C30 -32.9(9)
C22 C23 C28 C30 152.2(6)
C24 C23 C28 C29 89.3(8)
C22 C23 C28 C29 -85.7(7)
C24 C25 C31 C33 86.8(15)
C26 C25 C31 C33 -108.1(13)
C24 C25 C31 C32 -31(2)
C26 C25 C31 C32 133.9(11)
C24 C25 C31B C32 -82.0(10)
C26 C25 C31B C32 100.7(11)
C24 C25 C31B C33B 159.1(9)
C26 C25 C31B C33B -18.2(14)
C26 C27 C34 C36 -78.1(9)
C22 C27 C34 C36 99.1(8)
C26 C27 C34 C35 45.0(10)
C22 C27 C34 C35 -137.8(7)
C42 C37 C38 C39 -3.3(10)
Sn1 C37 C38 C39 -117.6(8)
C37 C38 C39 C40 -64.9(10)
C37 C38 C39 C43 41.8(10)
C38 C39 C40 C41 73.6(12)
C43 C39 C40 C41 -29.2(12)
C39 C40 C41 C42 -5.0(14)
C40 C41 C42 C43 34.4(12)
C40 C41 C42 C37 -63.9(12)
C38 C37 C42 C41 64.9(9)
Sn1 C37 C42 C41 -175.4(7)
C38 C37 C42 C43 -33.7(8)
Sn1 C37 C42 C43 86.1(6)
C40 C39 C43 C42 46.5(9)
C38 C39 C43 C42 -61.1(8)
C41 C42 C43 C39 -46.3(9)
C37 C42 C43 C39 57.8(7)
C56 C51 C52 C53 -1.2(8)
Sn2 C51 C52 C53 -170.6(4)
C56 C51 C52 C57 177.8(5)
Sn2 C51 C52 C57 8.5(6)
C51 C52 C53 C54 0.4(8)
C57 C52 C53 C54 -178.6(5)
C52 C53 C54 C55 0.7(8)
C53 C54 C55 C56 -1.1(8)
C54 C55 C56 C51 0.3(8)
C54 C55 C56 C72 178.9(5)
C52 C51 C56 C55 0.9(8)
Sn2 C51 C56 C55 170.0(4)
C52 C51 C56 C72 -177.8(5)
Sn2 C51 C56 C72 -8.7(6)
C53 C52 C57 C62 -80.1(8)
C51 C52 C57 C62 100.9(6)
C53 C52 C57 C58 105.5(7)
C51 C52 C57 C58 -73.5(7)
C62 C57 C58 C59 -4.6(10)
C52 C57 C58 C59 169.9(7)
C62 C57 C58 C63 167.6(6)
C52 C57 C58 C63 -17.9(9)
C57 C58 C59 C60 0.9(13)
C63 C58 C59 C60 -171.5(8)
C58 C59 C60 C61 2.3(15)
C58 C59 C60 C66 175.4(9)
C58 C59 C60 C66B -154.5(13)
C59 C60 C61 C62 -2.0(14)
C66 C60 C61 C62 -174.0(9)
C66B C60 C61 C62 161.8(9)
C60 C61 C62 C57 -1.7(11)
C60 C61 C62 C69 174.6(8)
C58 C57 C62 C61 4.9(9)
C52 C57 C62 C61 -169.4(6)
C58 C57 C62 C69 -171.3(6)
C52 C57 C62 C69 14.4(9)
C59 C58 C63 C64 -39.4(10)
C57 C58 C63 C64 148.3(7)
C59 C58 C63 C65 85.5(9)
C57 C58 C63 C65 -86.7(8)
C61 C60 C66 C68 -4.4(17)
C59 C60 C66 C68 -176.7(11)
C61 C60 C66 C67 -125.4(12)
C59 C60 C66 C67 62.4(12)
C61 C60 C66B C67B -150.3(18)
C59 C60 C66B C67B 9(3)
C61 C60 C66B C68B 95.3(15)
C59 C60 C66B C68B -105.7(19)
C61 C62 C69 C71 -75.8(8)
C57 C62 C69 C71 100.3(7)
C61 C62 C69 C70 47.8(8)
C57 C62 C69 C70 -136.1(6)
C55 C56 C72 C73 85.9(7)
C51 C56 C72 C73 -95.4(7)
C55 C56 C72 C77 -96.9(7)
C51 C56 C72 C77 81.7(6)
C77 C72 C73 C74 -0.9(8)
C56 C72 C73 C74 176.2(5)
C77 C72 C73 C78 175.2(5)
C56 C72 C73 C78 -7.7(8)
C72 C73 C74 C75 0.3(9)
C78 C73 C74 C75 -175.9(6)
C73 C74 C75 C76 0.3(9)
C73 C74 C75 C81 178.4(5)
C74 C75 C76 C77 -0.2(9)
C81 C75 C76 C77 -178.2(6)
C73 C72 C77 C76 1.0(8)
C56 C72 C77 C76 -176.2(5)
C73 C72 C77 C84 -175.8(5)
C56 C72 C77 C84 7.0(8)
C75 C76 C77 C72 -0.4(9)
C75 C76 C77 C84 176.4(6)
C74 C73 C78 C80 87.2(7)
C72 C73 C78 C80 -88.9(7)
C74 C73 C78 C79 -36.3(8)
C72 C73 C78 C79 147.7(6)
C76 C75 C81 C83 106.9(7)
C74 C75 C81 C83 -71.0(7)
C76 C75 C81 C82 -16.9(9)
C74 C75 C81 C82 165.2(6)
C72 C77 C84 C86 91.5(7)
C76 C77 C84 C86 -85.2(7)
C72 C77 C84 C85 -145.0(6)
C76 C77 C84 C85 38.3(8)
C92 C87 C88 C89 -2.9(9)
Sn2 C87 C88 C89 -119.8(6)
C87 C88 C89 C90 -66.2(9)
C87 C88 C89 C93 41.5(9)
C88 C89 C90 C91 72.3(11)
C93 C89 C90 C91 -32.4(12)
C89 C90 C91 C92 -2.5(13)
C90 C91 C92 C93 33.8(11)
C90 C91 C92 C87 -66.7(11)
C88 C87 C92 C91 64.8(9)
Sn2 C87 C92 C91 -177.1(6)
C88 C87 C92 C93 -34.4(8)
Sn2 C87 C92 C93 83.8(6)
C90 C89 C93 C92 49.1(9)
C88 C89 C93 C92 -60.5(8)
C91 C92 C93 C89 -46.8(8)
C87 C92 C93 C89 57.8(7)
